data_2242463
loop_
_publ_author_name
'Lense, Sheri'
'Guzei, Ilia A.'
'Andersen, Jessica'
'Thao, Kong Choua'

_publ_section_title
;
 Crystal structures of a manganese(I) and a rhenium(I) complex of a
 bipyridine ligand with a non-coordinating benzoic acid moiety
;
_journal_issue 5
_journal_name_full 'Acta Crystallographica Section E'
_journal_page_first 731
_journal_page_last 736
_journal_paper_doi 10.1107/S2056989018006047
_journal_volume 74
_journal_year 2018
_chemical_formula_iupac '[Mn Br (C17 H12 N2 O2) (C O)3], C4 H8 O1'
_chemical_formula_moiety 'C20 H12 Br Mn N2 O5, C4 H8 O1'
_chemical_formula_sum 'C20 H12 Br Mn N2 O5'
_chemical_formula_weight 495.17
_chemical_name_systematic
;
<i>fac</i>-Bromido[2-(2,2'-bipyridin-6-yl)benzoic
acid-\k^2^<i>N</i>,<i>N</i>']tricarbonylmanganese(I) tetrahydrofuran
monosolvate
;
_space_group_crystal_system monoclinic
_space_group_IT_number 14
_space_group_name_Hall '-P 2yn'
_space_group_name_H-M_alt 'P 1 21/n 1'
_symmetry_space_group_name_Hall '-P 2yn'
_symmetry_space_group_name_H-M 'P 1 21/n 1'
_atom_sites_solution_hydrogens geom
_atom_sites_solution_primary dual
_audit_creation_method
;
Olex2 1.2-dev
(compiled 2016.07.08 svn.r3311 for OlexSys, GUI svn.r5203)
;
_cell_angle_alpha 90
_cell_angle_beta 105.928(13)
_cell_angle_gamma 90
_cell_formula_units_Z 4
_cell_length_a 10.525(3)
_cell_length_b 18.187(5)
_cell_length_c 12.459(4)
_cell_measurement_reflns_used 9894
_cell_measurement_temperature 100
_cell_measurement_theta_max 28.924
_cell_measurement_theta_min 2.240
_cell_volume 2293.3(12)
_computing_cell_refinement
;
SAINT-Plus (Bruker, 2015)
;
_computing_data_collection
;
APEX3 (Bruker, 2015)
;
_computing_data_reduction
;
SAINT-Plus (Bruker, 2015)
;
_computing_molecular_graphics
;
<i>OLEX2</i> (Dolomanov <i>et al.</i>,  2009) and Mercury (Macrae <i>et
al.</i>,  2008)
;
_computing_publication_material
;
<i>OLEX2</i> (Dolomanov <i>et al.</i>,  2009) and PLATON (Spek,
2009)
;
_computing_structure_refinement
;
SHELXL (Sheldrick, 2015b)
;
_computing_structure_solution
;
SHELXT (Sheldrick, 2015a)
;
_diffrn_ambient_temperature 99.97
_diffrn_detector_area_resol_mean 7.9
_diffrn_measured_fraction_theta_full 0.994
_diffrn_measured_fraction_theta_max 0.993
_diffrn_measurement_device 'three-circle diffractometer'
_diffrn_measurement_device_type 'Bruker SMART APEXIII area detector'
_diffrn_measurement_method '0.5\% \w and 0.5\% \f scans'
_diffrn_radiation_monochromator 'mirror optics'
_diffrn_radiation_type MoK\a
_diffrn_radiation_wavelength 0.71073
_diffrn_reflns_av_R_equivalents 0.0477
_diffrn_reflns_limit_h_max 15
_diffrn_reflns_limit_h_min -15
_diffrn_reflns_limit_k_max 25
_diffrn_reflns_limit_k_min -26
_diffrn_reflns_limit_l_max 17
_diffrn_reflns_limit_l_min -17
_diffrn_reflns_number 51901
_diffrn_reflns_theta_full 25.000
_diffrn_reflns_theta_max 30.596
_diffrn_reflns_theta_min 2.036
_exptl_absorpt_coefficient_mu 2.348
_exptl_absorpt_correction_T_max 0.8017
_exptl_absorpt_correction_T_min 0.6730
_exptl_absorpt_correction_type multi-scan
_exptl_absorpt_process_details
;
(SADABS; Krause <i>et al.</i>,  2015)
;
_exptl_crystal_colour yellow
_exptl_crystal_density_diffrn 1.434
_exptl_crystal_density_method 'not measured'
_exptl_crystal_description needle
_exptl_crystal_F_000 984
_exptl_crystal_size_max 0.21
_exptl_crystal_size_mid 0.04
_exptl_crystal_size_min 0.03
_refine_diff_density_max 0.593
_refine_diff_density_min -0.765
_refine_ls_extinction_method none
_refine_ls_goodness_of_fit_ref 1.008
_refine_ls_hydrogen_treatment constr
_refine_ls_matrix_type full
_refine_ls_number_parameters 346
_refine_ls_number_reflns 6992
_refine_ls_number_restraints 149
_refine_ls_restrained_S_all 1.068
_refine_ls_R_factor_all 0.0610
_refine_ls_R_factor_gt 0.0411
_refine_ls_shift/su_max 0.001
_refine_ls_shift/su_mean 0.000
_refine_ls_structure_factor_coef Fsqd
_refine_ls_weighting_details 'w=1/[\s^2^(Fo^2^)+(0.0415P)^2^+3.4283P] where P=(Fo^2^+2Fc^2^)/3'
_refine_ls_weighting_scheme calc
_refine_ls_wR_factor_gt 0.0957
_refine_ls_wR_factor_ref 0.1036
_reflns_number_gt 5393
_reflns_number_total 6992
_reflns_threshold_expression 'I > 2\s(I)'
_cod_data_source_file su5439sup1.cif
_cod_data_source_block I
_cod_original_cell_volume 2293.2(12)
_cod_database_code 2242463
_shelx_space_group_comment
;
The symmetry employed for this shelxl refinement is uniquely defined
by the following loop, which should always be used as a source of
symmetry information in preference to the above space-group names.
They are only intended as comments.
;
_shelx_estimated_absorpt_t_min 0.638
_shelx_estimated_absorpt_t_max 0.933

loop_
_space_group_symop_operation_xyz
'x, y, z'
'-x+1/2, y+1/2, -z+1/2'
'-x, -y, -z'
'x-1/2, -y-1/2, z-1/2'

loop_
_atom_site_type_symbol
_atom_site_label
_atom_site_fract_x
_atom_site_fract_y
_atom_site_fract_z
_atom_site_U_iso_or_equiv
_atom_site_adp_type
_atom_site_calc_flag
_atom_site_occupancy
_atom_site_disorder_assembly
_atom_site_disorder_group
Br Br1 0.81210(3) 0.58497(2) 0.67241(2) 0.03094(8) Uani d 1 . .
Mn Mn1 0.79215(3) 0.67459(2) 0.51236(3) 0.02312(9) Uani d 1 . .
O O1 0.8538(2) 0.79491(12) 0.6780(2) 0.0465(6) Uani d 1 . .
O O2 1.08314(18) 0.67387(11) 0.57136(18) 0.0358(4) Uani d 1 . .
O O3 0.7716(2) 0.77396(12) 0.32364(19) 0.0422(5) Uani d 1 . .
N N1 0.7657(2) 0.58451(10) 0.41253(18) 0.0250(4) Uani d 1 . .
N N2 0.58835(19) 0.66090(10) 0.47642(18) 0.0231(4) Uani d 1 . .
C C1 0.8213(2) 0.74942(14) 0.6135(2) 0.0312(6) Uani d 1 . .
C C2 0.9700(2) 0.67300(13) 0.5454(2) 0.0276(5) Uani d 1 . .
C C3 0.7791(2) 0.73615(14) 0.3956(3) 0.0319(6) Uani d 1 . .
C C4 0.8611(3) 0.55066(14) 0.3774(2) 0.0320(6) Uani d 1 . .
H H4 0.9461 0.5727 0.3938 0.038 Uiso calc 1 . .
C C5 0.8408(3) 0.48547(15) 0.3187(2) 0.0365(6) Uani d 1 . .
H H5 0.9105 0.4628 0.2960 0.044 Uiso calc 1 . .
C C6 0.7168(3) 0.45389(15) 0.2939(3) 0.0399(7) Uani d 1 . .
H H6 0.7000 0.4089 0.2538 0.048 Uiso calc 1 . .
C C7 0.6172(3) 0.48852(15) 0.3280(3) 0.0361(6) Uani d 1 . .
H H7 0.5313 0.4676 0.3113 0.043 Uiso calc 1 . .
C C8 0.6446(2) 0.55402(13) 0.3867(2) 0.0265(5) Uani d 1 . .
C C9 0.5448(2) 0.59597(12) 0.4244(2) 0.0247(5) Uani d 1 . .
C C10 0.4168(3) 0.57149(15) 0.4078(3) 0.0352(6) Uani d 1 . .
H H10 0.3897 0.5259 0.3714 0.042 Uiso calc 1 . .
C C11 0.3283(3) 0.61409(16) 0.4449(3) 0.0415(7) Uani d 1 . .
H H11 0.2408 0.5973 0.4370 0.050 Uiso calc 1 . .
C C12 0.3689(3) 0.68058(15) 0.4929(3) 0.0365(6) Uani d 1 . .
H H12 0.3088 0.7114 0.5166 0.044 Uiso calc 1 . .
C C13 0.4982(2) 0.70278(13) 0.5069(2) 0.0276(5) Uani d 1 . .
O O4 0.5438(3) 0.69265(14) 0.7265(2) 0.0426(7) Uani d 0.748(3) A 1
H H4A 0.5453 0.6705 0.7860 0.064 Uiso calc 0.748(3) A 1
O O5 0.5472(3) 0.79126(15) 0.8336(2) 0.0375(7) Uani d 0.748(3) A 1
C C14 0.5363(3) 0.78182(19) 0.5386(3) 0.0255(7) Uani d 0.748(3) A 1
C C15 0.5461(5) 0.8292(2) 0.4543(4) 0.0335(10) Uani d 0.748(3) A 1
H H15 0.5330 0.8108 0.3807 0.040 Uiso calc 0.748(3) A 1
C C16 0.5748(5) 0.9035(2) 0.4753(4) 0.0411(9) Uani d 0.748(3) A 1
H H16 0.5847 0.9351 0.4174 0.049 Uiso calc 0.748(3) A 1
C C17 0.5889(4) 0.9309(2) 0.5823(4) 0.0393(9) Uani d 0.748(3) A 1
H H17 0.6067 0.9816 0.5975 0.047 Uiso calc 0.748(3) A 1
C C18 0.5768(4) 0.8846(2) 0.6650(4) 0.0300(9) Uani d 0.748(3) A 1
H H18 0.5873 0.9037 0.7379 0.036 Uiso calc 0.748(3) A 1
C C19 0.5495(3) 0.80940(17) 0.6456(3) 0.0260(7) Uani d 0.748(3) A 1
C C20 0.5467(5) 0.7646(2) 0.7440(4) 0.0277(8) Uani d 0.748(3) A 1
O O4A 0.4563(8) 0.8099(4) 0.3602(6) 0.0343(19) Uani d 0.252(3) A 2
H H4AA 0.4104 0.8358 0.3080 0.051 Uiso calc 0.252(3) A 2
O O5A 0.5901(11) 0.9062(5) 0.3988(8) 0.053(3) Uani d 0.252(3) A 2
C C14A 0.5335(9) 0.7683(5) 0.5909(9) 0.024(2) Uani d 0.252(3) A 2
C C15A 0.5520(14) 0.7576(7) 0.7034(10) 0.027(3) Uani d 0.252(3) A 2
H H15A 0.5446 0.7098 0.7319 0.033 Uiso calc 0.252(3) A 2
C C16A 0.5818(10) 0.8179(5) 0.7748(8) 0.028(2) Uani d 0.252(3) A 2
H H16A 0.5914 0.8127 0.8525 0.034 Uiso calc 0.252(3) A 2
C C17A 0.5970(11) 0.8861(5) 0.7292(9) 0.029(2) Uani d 0.252(3) A 2
H H17A 0.6121 0.9277 0.7772 0.035 Uiso calc 0.252(3) A 2
C C18A 0.5916(11) 0.8967(6) 0.6210(9) 0.024(2) Uani d 0.252(3) A 2
H H18A 0.6125 0.9429 0.5947 0.029 Uiso calc 0.252(3) A 2
C C19A 0.5536(8) 0.8360(4) 0.5484(7) 0.0224(18) Uani d 0.252(3) A 2
C C20A 0.5423(17) 0.8528(7) 0.4324(10) 0.034(3) Uani d 0.252(3) A 2

loop_
_atom_site_aniso_label
_atom_site_aniso_U_11
_atom_site_aniso_U_22
_atom_site_aniso_U_33
_atom_site_aniso_U_12
_atom_site_aniso_U_13
_atom_site_aniso_U_23
Br1 0.02879(13) 0.02479(12) 0.04266(16) -0.00564(9) 0.01555(11) 0.00050(10)
Mn1 0.02055(17) 0.01701(15) 0.0360(2) -0.00424(12) 0.01480(15) -0.00188(14)
O1 0.0328(10) 0.0387(11) 0.0734(16) -0.0104(9) 0.0234(11) -0.0271(11)
O2 0.0229(9) 0.0385(10) 0.0490(12) -0.0039(7) 0.0148(8) 0.0071(9)
O3 0.0390(11) 0.0416(11) 0.0484(13) -0.0009(9) 0.0160(10) 0.0083(10)
N1 0.0253(10) 0.0208(9) 0.0327(11) -0.0001(7) 0.0144(9) 0.0007(8)
N2 0.0218(9) 0.0171(8) 0.0340(11) -0.0034(7) 0.0139(8) -0.0027(8)
C1 0.0220(11) 0.0286(12) 0.0481(16) -0.0055(9) 0.0183(11) -0.0071(11)
C2 0.0281(12) 0.0219(10) 0.0378(14) -0.0031(9) 0.0172(11) 0.0031(10)
C3 0.0239(12) 0.0224(11) 0.0532(17) -0.0046(9) 0.0173(12) -0.0046(11)
C4 0.0303(13) 0.0305(12) 0.0402(15) 0.0029(10) 0.0182(12) 0.0009(11)
C5 0.0420(15) 0.0334(13) 0.0394(15) 0.0132(11) 0.0200(13) -0.0015(11)
C6 0.0484(17) 0.0271(13) 0.0469(17) 0.0033(12) 0.0178(14) -0.0119(12)
C7 0.0363(14) 0.0267(12) 0.0473(17) -0.0057(10) 0.0151(13) -0.0132(11)
C8 0.0287(12) 0.0197(10) 0.0347(13) -0.0025(9) 0.0150(10) -0.0049(9)
C9 0.0247(11) 0.0197(10) 0.0330(13) -0.0044(8) 0.0134(10) -0.0038(9)
C10 0.0296(13) 0.0276(12) 0.0539(18) -0.0117(10) 0.0206(13) -0.0121(12)
C11 0.0260(13) 0.0384(14) 0.068(2) -0.0138(11) 0.0261(14) -0.0121(14)
C12 0.0284(13) 0.0325(13) 0.0559(18) -0.0017(10) 0.0237(13) -0.0102(12)
C13 0.0257(11) 0.0217(10) 0.0387(14) -0.0012(9) 0.0143(10) -0.0060(10)
O4 0.068(2) 0.0295(13) 0.0364(15) 0.0106(12) 0.0239(15) 0.0043(11)
O5 0.0448(16) 0.0388(14) 0.0356(15) -0.0106(12) 0.0223(12) -0.0067(11)
C14 0.0217(15) 0.0238(16) 0.0346(19) 0.0003(12) 0.0137(15) -0.0061(14)
C15 0.041(2) 0.026(2) 0.036(2) -0.0005(17) 0.0158(19) -0.0044(16)
C16 0.056(3) 0.0269(17) 0.043(2) -0.0034(16) 0.0183(19) -0.0004(15)
C17 0.055(3) 0.0223(17) 0.044(2) -0.0020(16) 0.0189(19) -0.0034(16)
C18 0.034(2) 0.0257(17) 0.034(2) 0.0016(14) 0.016(2) -0.0077(17)
C19 0.0243(15) 0.0233(14) 0.0327(17) 0.0036(11) 0.0117(13) -0.0038(13)
C20 0.0226(17) 0.0299(18) 0.034(2) 0.0031(13) 0.0132(18) 0.0016(16)
O4A 0.047(4) 0.030(3) 0.021(3) -0.016(3) 0.002(3) 0.004(3)
O5A 0.076(7) 0.043(4) 0.038(5) -0.033(4) 0.015(4) 0.007(4)
C14A 0.022(4) 0.022(4) 0.035(5) -0.004(3) 0.017(4) 0.000(3)
C15A 0.023(5) 0.028(4) 0.036(5) -0.003(3) 0.017(4) -0.007(4)
C16A 0.033(5) 0.024(4) 0.031(4) -0.002(3) 0.014(4) -0.003(3)
C17A 0.039(6) 0.019(4) 0.037(5) 0.001(3) 0.021(5) -0.006(3)
C18A 0.027(5) 0.017(4) 0.031(5) -0.003(3) 0.014(4) -0.001(3)
C19A 0.025(4) 0.018(3) 0.029(4) -0.004(3) 0.014(3) 0.000(3)
C20A 0.046(7) 0.033(6) 0.026(4) -0.017(5) 0.015(4) 0.001(3)

loop_
_atom_type_symbol
_atom_type_description
_atom_type_scat_dispersion_real
_atom_type_scat_dispersion_imag
_atom_type_scat_source
C C 0.0033 0.0016 'International Tables Vol C Tables 4.2.6.8 and 6.1.1.4'
H H 0.0000 0.0000 'International Tables Vol C Tables 4.2.6.8 and 6.1.1.4'
Br Br -0.2901 2.4595 'International Tables Vol C Tables 4.2.6.8 and 6.1.1.4'
Mn Mn 0.3368 0.7283 'International Tables Vol C Tables 4.2.6.8 and 6.1.1.4'
N N 0.0061 0.0033 'International Tables Vol C Tables 4.2.6.8 and 6.1.1.4'
O O 0.0106 0.0060 'International Tables Vol C Tables 4.2.6.8 and 6.1.1.4'

loop_
_geom_angle_atom_site_label_1
_geom_angle_atom_site_label_2
_geom_angle_atom_site_label_3
_geom_angle
N1 Mn1 Br1 86.05(6)
N1 Mn1 N2 79.15(8)
N2 Mn1 Br1 87.16(6)
C1 Mn1 Br1 88.54(9)
C1 Mn1 N1 174.43(11)
C1 Mn1 N2 101.88(9)
C2 Mn1 Br1 87.32(8)
C2 Mn1 N1 94.95(10)
C2 Mn1 N2 172.18(9)
C2 Mn1 C1 83.50(11)
C3 Mn1 Br1 178.20(8)
C3 Mn1 N1 92.27(11)
C3 Mn1 N2 93.14(10)
C3 Mn1 C1 93.13(13)
C3 Mn1 C2 92.21(11)
C4 N1 Mn1 125.32(18)
C8 N1 Mn1 116.16(16)
C8 N1 C4 118.3(2)
C9 N2 Mn1 113.44(15)
C13 N2 Mn1 129.34(16)
C13 N2 C9 116.8(2)
O1 C1 Mn1 172.5(2)
O2 C2 Mn1 176.5(2)
O3 C3 Mn1 179.7(3)
N1 C4 H4 118.5
N1 C4 C5 122.9(3)
C5 C4 H4 118.5
C4 C5 H5 120.8
C4 C5 C6 118.5(2)
C6 C5 H5 120.8
C5 C6 H6 120.3
C5 C6 C7 119.3(3)
C7 C6 H6 120.3
C6 C7 H7 120.4
C6 C7 C8 119.1(3)
C8 C7 H7 120.4
N1 C8 C7 121.8(2)
N1 C8 C9 114.9(2)
C7 C8 C9 123.3(2)
N2 C9 C8 115.0(2)
N2 C9 C10 122.5(2)
C10 C9 C8 122.5(2)
C9 C10 H10 120.4
C9 C10 C11 119.2(2)
C11 C10 H10 120.4
C10 C11 H11 120.5
C12 C11 C10 118.9(2)
C12 C11 H11 120.5
C11 C12 H12 120.3
C11 C12 C13 119.5(2)
C13 C12 H12 120.3
N2 C13 C12 122.9(2)
N2 C13 C14 117.0(2)
N2 C13 C14A 124.3(4)
C12 C13 C14 119.3(2)
C12 C13 C14A 110.6(4)
C20 O4 H4A 109.5
C15 C14 C13 117.5(3)
C15 C14 C19 119.5(3)
C19 C14 C13 122.7(3)
C14 C15 H15 119.4
C14 C15 C16 121.3(4)
C16 C15 H15 119.4
C15 C16 H16 120.4
C15 C16 C17 119.2(4)
C17 C16 H16 120.4
C16 C17 H17 120.2
C18 C17 C16 119.7(4)
C18 C17 H17 120.2
C17 C18 H18 119.1
C17 C18 C19 121.9(4)
C19 C18 H18 119.1
C14 C19 C18 118.5(4)
C14 C19 C20 125.1(3)
C18 C19 C20 116.3(4)
O4 C20 C19 114.3(4)
O5 C20 O4 122.6(4)
O5 C20 C19 123.1(4)
C20A O4A H4AA 109.5
C15A C14A C13 121.1(8)
C15A C14A C19A 121.6(9)
C19A C14A C13 117.2(8)
C14A C15A H15A 120.5
C14A C15A C16A 118.9(11)
C16A C15A H15A 120.5
C15A C16A H16A 120.9
C17A C16A C15A 118.2(9)
C17A C16A H16A 120.9
C16A C17A H17A 118.1
C18A C17A C16A 123.9(9)
C18A C17A H17A 118.1
C17A C18A H18A 121.4
C17A C18A C19A 117.1(10)
C19A C18A H18A 121.4
C14A C19A C18A 119.8(9)
C14A C19A C20A 126.3(9)
C18A C19A C20A 113.8(8)
O4A C20A C19A 113.7(9)
O5A C20A O4A 120.0(10)
O5A C20A C19A 125.6(11)

loop_
_geom_bond_atom_site_label_1
_geom_bond_atom_site_label_2
_geom_bond_distance
Br1 Mn1 2.5391(7)
Mn1 N1 2.029(2)
Mn1 N2 2.082(2)
Mn1 C1 1.822(3)
Mn1 C2 1.803(3)
Mn1 C3 1.810(3)
O1 C1 1.139(3)
O2 C2 1.145(3)
O3 C3 1.116(3)
N1 C4 1.349(3)
N1 C8 1.345(3)
N2 C9 1.364(3)
N2 C13 1.350(3)
C4 H4 0.9500
C4 C5 1.378(4)
C5 H5 0.9500
C5 C6 1.381(4)
C6 H6 0.9500
C6 C7 1.386(4)
C7 H7 0.9500
C7 C8 1.386(3)
C8 C9 1.476(3)
C9 C10 1.379(3)
C10 H10 0.9500
C10 C11 1.384(4)
C11 H11 0.9500
C11 C12 1.365(4)
C12 H12 0.9500
C12 C13 1.384(4)
C13 C14 1.515(4)
C13 C14A 1.562(10)
O4 H4A 0.8400
O4 C20 1.326(5)
O5 C20 1.215(5)
C14 C15 1.384(6)
C14 C19 1.395(5)
C15 H15 0.9500
C15 C16 1.394(5)
C16 H16 0.9500
C16 C17 1.392(6)
C17 H17 0.9500
C17 C18 1.364(6)
C18 H18 0.9500
C18 C19 1.405(5)
C19 C20 1.479(5)
O4A H4AA 0.8400
O4A C20A 1.338(13)
O5A C20A 1.220(12)
C14A C15A 1.375(13)
C14A C19A 1.378(10)
C15A H15A 0.9500
C15A C16A 1.393(12)
C16A H16A 0.9500
C16A C17A 1.391(12)
C17A H17A 0.9500
C17A C18A 1.346(12)
C18A H18A 0.9500
C18A C19A 1.414(11)
C19A C20A 1.449(12)

loop_
_geom_hbond_atom_site_label_D
_geom_hbond_atom_site_label_H
_geom_hbond_atom_site_label_A
_geom_hbond_site_symmetry_A
_geom_hbond_distance_DH
_geom_hbond_distance_HA
_geom_hbond_distance_DA
_geom_hbond_angle_DHA
C10 H10 Br1 3_666 0.95 2.87 3.685(3) 144

loop_
_geom_torsion_atom_site_label_1
_geom_torsion_atom_site_label_2
_geom_torsion_atom_site_label_3
_geom_torsion_atom_site_label_4
_geom_torsion
Mn1 N1 C4 C5 173.4(2)
Mn1 N1 C8 C7 -173.9(2)
Mn1 N1 C8 C9 6.8(3)
Mn1 N2 C9 C8 -9.8(3)
Mn1 N2 C9 C10 170.4(2)
Mn1 N2 C13 C12 -168.8(2)
Mn1 N2 C13 C14 21.9(4)
Mn1 N2 C13 C14A -7.7(6)
N1 C4 C5 C6 0.7(4)
N1 C8 C9 N2 2.3(3)
N1 C8 C9 C10 -178.0(3)
N2 C9 C10 C11 0.2(5)
N2 C13 C14 C15 69.6(4)
N2 C13 C14 C19 -116.4(3)
N2 C13 C14A C15A -90.2(10)
N2 C13 C14A C19A 85.7(8)
C4 N1 C8 C7 1.6(4)
C4 N1 C8 C9 -177.7(2)
C4 C5 C6 C7 0.2(5)
C5 C6 C7 C8 -0.2(5)
C6 C7 C8 N1 -0.7(4)
C6 C7 C8 C9 178.5(3)
C7 C8 C9 N2 -177.1(3)
C7 C8 C9 C10 2.7(4)
C8 N1 C4 C5 -1.7(4)
C8 C9 C10 C11 -179.6(3)
C9 N2 C13 C12 3.6(4)
C9 N2 C13 C14 -165.7(3)
C9 N2 C13 C14A 164.7(5)
C9 C10 C11 C12 2.6(5)
C10 C11 C12 C13 -2.2(5)
C11 C12 C13 N2 -1.0(5)
C11 C12 C13 C14 168.0(3)
C11 C12 C13 C14A -164.4(5)
C12 C13 C14 C15 -100.1(4)
C12 C13 C14 C19 73.9(4)
C12 C13 C14A C15A 72.9(10)
C12 C13 C14A C19A -111.1(7)
C13 N2 C9 C8 176.6(2)
C13 N2 C9 C10 -3.2(4)
C13 C14 C15 C16 177.1(4)
C13 C14 C19 C18 -176.0(3)
C13 C14 C19 C20 8.8(5)
C13 C14A C15A C16A -179.2(9)
C13 C14A C19A C18A -177.2(8)
C13 C14A C19A C20A 1.5(15)
C14 C15 C16 C17 -2.5(7)
C14 C19 C20 O4 6.6(6)
C14 C19 C20 O5 -173.5(4)
C15 C14 C19 C18 -2.1(5)
C15 C14 C19 C20 -177.3(4)
C15 C16 C17 C18 1.2(7)
C16 C17 C18 C19 -0.5(7)
C17 C18 C19 C14 0.9(6)
C17 C18 C19 C20 176.6(4)
C18 C19 C20 O4 -168.7(4)
C18 C19 C20 O5 11.2(6)
C19 C14 C15 C16 2.9(7)
C14A C15A C16A C17A -2.7(17)
C14A C19A C20A O4A 29(2)
C14A C19A C20A O5A -160.9(15)
C15A C14A C19A C18A -1.3(15)
C15A C14A C19A C20A 177.4(13)
C15A C16A C17A C18A -3.7(17)
C16A C17A C18A C19A 7.3(17)
C17A C18A C19A C14A -4.8(15)
C17A C18A C19A C20A 176.4(12)
C18A C19A C20A O4A -152.6(12)
C18A C19A C20A O5A 18(2)
C19A C14A C15A C16A 5.0(17)

_cod_database_fobs_code 2242463
